data_9004688
loop_
_publ_author_name
'Topa, D.'
'Makovicky, E.'
'Balic-Zunic T'

_publ_section_title
;
 The structural role of excess Cu and Pb in gladite and krupkaite
 based on new refinements of their structure
 Sample: bd39
;
_journal_name_full 'The Canadian Mineralogist'
_journal_page_first 1147
_journal_page_last 1159
_journal_paper_doi 10.2113/gscanmin.40.4.1147
_journal_volume 40
_journal_year 2002
_chemical_formula_sum 'Bi5 Cu1.223 Pb S9'
_chemical_name_mineral Gladite
_space_group_IT_number 62
_symmetry_space_group_name_Hall '-P 2n 2a'
_symmetry_space_group_name_H-M 'P m c n'
_cell_angle_alpha 90
_cell_angle_beta 90
_cell_angle_gamma 90
_cell_length_a 4.0100
_cell_length_b 33.589
_cell_length_c 11.502
_cell_formula_units_Z 4
_cell_volume 1549.226
_database_code_amcsd 0005781
_exptl_crystal_density_diffrn 6.939
_cod_original_formula_sum 'Bi5 Pb Cu1.223 S9'
_cod_database_code 9004688

loop_
_space_group_symop_operation_xyz
x,y,z
1/2-x,y,z
1/2+x,-y,-z
1/2+x,1/2+y,1/2-z
1/2-x,1/2-y,1/2+z
x,1/2-y,1/2+z
-x,1/2+y,1/2-z
-x,-y,-z

loop_
_atom_site_aniso_label
_atom_site_aniso_U_11
_atom_site_aniso_U_22
_atom_site_aniso_U_33
_atom_site_aniso_U_12
_atom_site_aniso_U_13
_atom_site_aniso_U_23
Bi1 0.03390 0.03740 0.03770 0.00000 0.00000 0.00440
Bi2 0.03790 0.04290 0.04140 0.00000 0.00000 0.00320
Bi3 0.03380 0.03430 0.03920 0.00000 0.00000 0.00220
Bi4 0.03430 0.03940 0.03430 0.00000 0.00000 0.00200
Bi5 0.04060 0.03980 0.03860 0.00000 0.00000 -0.00350
Pb 0.04310 0.04310 0.04050 0.00000 0.00000 0.00400
Cu1 0.04200 0.04600 0.03700 0.00000 0.00000 -0.00400
S1 0.03600 0.03200 0.03200 0.00000 0.00000 0.00100
S2 0.03500 0.03100 0.03300 0.00000 0.00000 0.00000
S3 0.03400 0.02700 0.03200 0.00000 0.00000 0.00100
S4 0.03500 0.03200 0.03200 0.00000 0.00000 0.00100
S5 0.03500 0.02900 0.03200 0.00000 0.00000 0.00100
S6 0.03300 0.02800 0.03400 0.00000 0.00000 0.00000
S7 0.03800 0.03100 0.03200 0.00000 0.00000 0.00000
S8 0.03800 0.03600 0.03100 0.00000 0.00000 0.00000
S9 0.03500 0.02700 0.03200 0.00000 0.00000 -0.00100

loop_
_atom_site_label
_atom_site_fract_x
_atom_site_fract_y
_atom_site_fract_z
_atom_site_occupancy
_atom_site_U_iso_or_equiv
Bi1 0.25000 0.39243 0.50808 1.00000 0.03630
Bi2 0.75000 0.48697 0.65794 1.00000 0.04070
Bi3 0.25000 0.05679 0.52041 1.00000 0.03580
Bi4 0.75000 0.27130 0.47335 1.00000 0.03600
Bi5 0.75000 0.15535 0.64725 1.00000 0.03970
Pb 0.25000 0.16514 0.31690 1.00000 0.04220
Cu1 0.25000 0.23800 0.72070 1.00000 0.04190
Cu2 0.75000 0.43180 0.26720 0.22300 0.04200
S1 0.75000 0.35170 0.60880 1.00000 0.03300
S2 0.75000 0.45740 0.44840 1.00000 0.03300
S3 0.25000 0.43320 0.70910 1.00000 0.03100
S4 0.75000 0.01800 0.62680 1.00000 0.03300
S5 0.75000 0.11920 0.44800 1.00000 0.03200
S6 0.75000 0.23070 0.27530 1.00000 0.03200
S7 0.25000 0.31320 0.37020 1.00000 0.03400
S8 0.25000 0.20820 0.53850 1.00000 0.03500
S9 0.25000 0.10230 0.71260 1.00000 0.03100

loop_
_cod_related_entry_id
_cod_related_entry_database
_cod_related_entry_code
1 AMCSD 0005781
